data_1574423
loop_
_publ_author_name
'Zeng, Huiwen'
'Li, Hualiu'
'Zhen, Peng'
'Zhou, Jiadong'
'Xu, Bingjia'
'Shi, Guang'
'Zhang, Yujian'
'Chi, Zhenguo'
'Liu, Cong'

_publ_section_title
;
 Tuning intramolecular charge transfer and suppressing rotations in
 thianthrene derivatives for enhancement of room-temperature
 phosphorescence
;
_journal_issue 21
_journal_name_full 'Chemical Science'
_journal_page_first 9169
_journal_page_last 9177
_journal_paper_doi 10.1039/D5SC01176K
_journal_volume 16
_journal_year 2025
_chemical_formula_sum 'C12 H8 S2'
_chemical_formula_weight 216.300
_space_group_IT_number 14
_space_group_name_Hall '-P 2ybc'
_space_group_name_H-M_alt 'P 1 21/c 1'
_symmetry_cell_setting monoclinic
_symmetry_Int_Tables_number 14
_symmetry_space_group_name_Hall '-P 2ybc'
_symmetry_space_group_name_H-M 'P 1 21/c 1'
_audit_creation_date 2024-08-27
_audit_creation_method
;
Olex2 1.5
(compiled 2023.08.24 svn.re1ec1418 for OlexSys, GUI svn.r6817)

;
_audit_update_record
;
2024-12-19 deposited with the CCDC.	2025-04-21 downloaded from the CCDC.
;
_cell_angle_alpha 90.000
_cell_angle_beta 109.685(3)
_cell_angle_gamma 90.000
_cell_formula_units_Z 4
_cell_length_a 11.8295(7)
_cell_length_b 6.0362(3)
_cell_length_c 14.3214(9)
_cell_volume 962.86(10)
_refine_ls_R_factor_all 0.038
_cod_data_source_file d5sc01176k6.cif
_cod_data_source_block 1
_cod_depositor_comments 'Adding full bibliography for 1574423--1574426.cif.'
_cod_original_cell_volume 962.9(1)
_cod_original_sg_symbol_Hall -P_2ybc
_cod_database_code 1574423

loop_
_symmetry_equiv_pos_site_id
_symmetry_equiv_pos_as_xyz
1 x,y,z
2 -x,1/2+y,1/2-z
3 -x,-y,-z
4 x,1/2-y,1/2+z

loop_
_atom_site_aniso_label
_atom_site_aniso_U_11
_atom_site_aniso_U_22
_atom_site_aniso_U_33
_atom_site_aniso_U_12
_atom_site_aniso_U_13
_atom_site_aniso_U_23
S1 0.0203(3) 0.0132(2) 0.0186(3) 0.00023(18) 0.0037(2) -0.00048(18)
S2 0.0168(3) 0.0183(3) 0.0165(3) 0.00182(18) 0.00652(19) -0.00124(18)
C1 0.0135(9) 0.0173(9) 0.0217(10) -0.0008(8) 0.0049(8) 0.0014(8)
C10 0.0177(10) 0.0259(11) 0.015(1) -0.0022(8) 0.0052(8) 0.0026(8)
C9 0.0226(11) 0.0245(11) 0.0144(10) -0.0042(8) 0.0059(8) -0.0026(8)
C7 0.0176(10) 0.019(1) 0.0149(10) -0.0015(8) 0.0073(8) 0.0017(8)
C5 0.0119(9) 0.0169(9) 0.0164(10) -0.0015(7) 0.0022(8) -0.0011(8)
C6 0.0129(9) 0.0165(10) 0.0162(10) -0.0032(7) 0.0047(8) -0.0014(8)
C12 0.0191(10) 0.0162(10) 0.014(1) -0.0016(8) 0.0068(8) 0.0014(8)
C8 0.0226(10) 0.0203(10) 0.0162(10) -0.0016(8) 0.0102(8) -0.0021(8)
C3 0.0187(10) 0.0288(11) 0.0154(10) -0.0041(8) 0.0065(8) -0.0027(8)
C11 0.0205(10) 0.0173(10) 0.0181(10) 0.0015(8) 0.0096(8) 0.0034(8)
C2 0.0181(10) 0.0235(11) 0.0193(11) -0.0018(8) 0.0046(8) 0.0043(8)
C4 0.0161(10) 0.0191(10) 0.0225(11) -0.0007(8) 0.0070(8) -0.0048(8)

loop_
_atom_site_label
_atom_site_type_symbol
_atom_site_fract_x
_atom_site_fract_y
_atom_site_fract_z
_atom_site_occupancy
_atom_site_symmetry_multiplicity
_atom_site_Wyckoff_symbol
_atom_site_attached_hydrogens
_atom_site_calc_flag
_atom_site_thermal_displace_type
_atom_site_U_iso_or_equiv
S1 S 0.7664(0) 0.1265(1) 0.4222(0) 1.000 4 e ? d Uani 0.01806(16)
S2 S 0.6491(0) 0.5788(1) 0.4603(0) 1.000 4 e ? d Uani 0.01693(15)
C1 C 0.5985(2) 0.6574(3) 0.2618(2) 1.000 4 e ? d Uani 0.0178(4)
H1 H 0.5679 0.7960 0.2738 1.000 4 e ? calc Uiso 0.02100
C10 C 1.0353(2) 0.4086(3) 0.6443(2) 1.000 4 e ? d Uani 0.0196(4)
H10 H 1.1153 0.3723 0.6836 1.000 4 e ? calc Uiso 0.02400
C9 C 0.9854(2) 0.6076(4) 0.6596(2) 1.000 4 e ? d Uani 0.0206(5)
H9 H 1.0315 0.7074 0.7091 1.000 4 e ? calc Uiso 0.02500
C7 C 0.7999(2) 0.5133(3) 0.5309(2) 1.000 4 e ? d Uani 0.0167(4)
C5 C 0.7004(2) 0.3122(3) 0.3234(2) 1.000 4 e ? d Uani 0.0157(4)
C6 C 0.6504(2) 0.5117(3) 0.3403(2) 1.000 4 e ? d Uani 0.0153(4)
C12 C 0.8506(2) 0.3144(3) 0.5147(1) 1.000 4 e ? d Uani 0.0161(4)
C8 C 0.8681(2) 0.6614(3) 0.6027(2) 1.000 4 e ? d Uani 0.0188(4)
H8 H 0.8345 0.7986 0.6127 1.000 4 e ? calc Uiso 0.02300
C3 C 0.6402(2) 0.3999(4) 0.1492(2) 1.000 4 e ? d Uani 0.0208(5)
H3 H 0.6350 0.3605 0.0837 1.000 4 e ? calc Uiso 0.02500
C11 C 0.9687(2) 0.2627(3) 0.5718(2) 1.000 4 e ? d Uani 0.0179(4)
H11 H 1.0035 0.1274 0.5610 1.000 4 e ? calc Uiso 0.02100
C2 C 0.5918(2) 0.5999(3) 0.1664(2) 1.000 4 e ? d Uani 0.0207(5)
H2 H 0.5541 0.6969 0.1127 1.000 4 e ? calc Uiso 0.02500
C4 C 0.6960(2) 0.2578(3) 0.2275(2) 1.000 4 e ? d Uani 0.0191(4)
H4 H 0.7312 0.1238 0.2158 1.000 4 e ? calc Uiso 0.02300
Dummy ? 0.6462 0.4565 0.2448 ? 4 e ? d ? ?
Dummy1 ? 0.6916 0.3823 0.3866 ? 4 e ? d ? ?
Dummy2 ? 0.7665 0.3832 0.4820 ? 4 e ? d ? ?
Dummy3 ? 0.9180 0.4613 0.5873 ? 4 e ? d ? ?

loop_
_atom_type_symbol
_atom_type_oxidation_number
_atom_type_radius_bond
S ? ?
C ? ?
H ? ?

loop_
_geom_angle_atom_site_label_1
_geom_angle_atom_site_label_2
_geom_angle_atom_site_label_3
_geom_angle_site_symmetry_1
_geom_angle_site_symmetry_2
_geom_angle_site_symmetry_3
_geom_angle
_geom_angle_publ_flag
C5 S1 C12 . . . 100.26(9) no
C6 S2 C7 . . . 99.57(9) no
C6 C1 H1 . . . 120.00 no
C2 C1 H1 . . . 120.00 no
C2 C1 C6 . . . 119.98(19) no
C9 C10 H10 . . . 119.90 no
C11 C10 H10 . . . 119.90 no
C11 C10 C9 . . . 120.23(19) no
C10 C9 H9 . . . 119.90 no
C10 C9 C8 . . . 120.22(19) no
C8 C9 H9 . . . 119.90 no
C12 C7 S2 . . . 120.17(15) no
C12 C7 C8 . . . 119.97(18) no
C8 C7 S2 . . . 119.86(16) no
C6 C5 S1 . . . 120.37(15) no
C4 C5 S1 . . . 119.92(15) no
C4 C5 C6 . . . 119.71(18) no
C1 C6 S2 . . . 119.49(16) no
C1 C6 C5 . . . 119.98(19) no
C5 C6 S2 . . . 120.51(15) no
C7 C12 S1 . . . 120.65(15) no
C7 C12 C11 . . . 119.74(18) no
C11 C12 S1 . . . 119.61(15) no
C9 C8 C7 . . . 119.80(19) no
C9 C8 H8 . . . 120.10 no
C7 C8 H8 . . . 120.10 no
C2 C3 H3 . . . 119.90 no
C4 C3 H3 . . . 119.90 no
C4 C3 C2 . . . 120.3(2) no
C10 C11 C12 . . . 120.03(19) no
C10 C11 H11 . . . 120.00 no
C12 C11 H11 . . . 120.00 no
C1 C2 C3 . . . 120.06(19) no
C1 C2 H2 . . . 120.00 no
C3 C2 H2 . . . 120.00 no
C5 C4 H4 . . . 120.00 no
C3 C4 C5 . . . 119.93(19) no
C3 C4 H4 . . . 120.00 no

loop_
_geom_bond_atom_site_label_1
_geom_bond_atom_site_label_2
_geom_bond_site_symmetry_1
_geom_bond_site_symmetry_2
_geom_bond_distance
_geom_bond_publ_flag
S1 C5 . . 1.768(2) no
S1 C12 . . 1.773(2) no
S2 C7 . . 1.773(2) no
S2 C6 . . 1.770(2) no
C1 H1 . . 0.9500 no
C1 C6 . . 1.396(3) no
C1 C2 . . 1.386(3) no
C10 H10 . . 0.9500 no
C10 C9 . . 1.388(3) no
C10 C11 . . 1.387(3) no
C9 H9 . . 0.9500 no
C9 C8 . . 1.390(3) no
C7 C12 . . 1.396(3) no
C7 C8 . . 1.396(3) no
C5 C6 . . 1.398(3) no
C5 C4 . . 1.395(3) no
C12 C11 . . 1.396(3) no
C8 H8 . . 0.9500 no
C3 H3 . . 0.9500 no
C3 C2 . . 1.393(3) no
C3 C4 . . 1.389(3) no
C11 H11 . . 0.9500 no
C2 H2 . . 0.9500 no
C4 H4 . . 0.9500 no
